data_8101823
loop_
_publ_author_name
'A. Amani'
'G. Rezanejade Bardajee'
'G. Samavati'
'R. Mansouri'

_publ_contact_author
;     A. Amani (Associated Professor)
      Medicinal Chemistry
      Pasteur Institute Of Iran
      No. 69
      12 Farvardin - Enghelab
      Postal Code, 13164
      Tehran-Iran
;
_publ_section_title
;
Crystal structure of 7\a-acetyl-6,14-endo-ethanotetrahydrothebaine, 
C~23~H~29~NO~4~
;
_journal_issue 3
_journal_name_full 'Zeitschrift f\"ur Kristallographie - New Crystal Structures'
_journal_page_first 453
_journal_page_last 454
_journal_volume 220
_journal_year 2005
_chemical_formula_structural 'C23 H29 N O4'
_chemical_formula_sum 'C23 H29 N O4'
_chemical_formula_weight 383.47
_chemical_name_systematic '  7\a-acetyl-6,14-endo-ethanotetrahydrothebaine'
_space_group_IT_number 19
_symmetry_cell_setting orthorhombic
_symmetry_space_group_name_Hall 'P 2ac 2ab'
_symmetry_space_group_name_H-M 'P 21 21 21'
_atom_sites_solution_hydrogens geom
_atom_sites_solution_primary direct
_atom_sites_solution_secondary difmap
_audit_creation_method '  SHELXL-97 '
_cell_angle_alpha 90.00
_cell_angle_beta 90.00
_cell_angle_gamma 90.00
_cell_formula_units_Z 4
_cell_length_a 7.3522(15)
_cell_length_b 8.8559(18)
_cell_length_c 29.340(6)
_cell_measurement_reflns_used 24
_cell_measurement_temperature 193(2)
_cell_measurement_theta_max 14
_cell_measurement_theta_min 12
_cell_volume 1910.3(7)
_computing_cell_refinement 'Siemens P3/PC (Siemens, 1989)'
_computing_data_collection 'Siemens P3/PC (Siemens, 1989)'
_computing_data_reduction 'Siemens P3/PC (Siemens, 1989)'
_computing_molecular_graphics 'SHELXTL PLUS 5 (Sheldrick, 1998)'
_computing_publication_material 'SHELXTL PLUS 5 (Sheldrick, 1998)'
_computing_structure_refinement 'SHELXTL PLUS 5 (Sheldrick, 1998)'
_computing_structure_solution 'SHELXTL PLUS 5 (Sheldrick, 1998)'
_diffrn_ambient_temperature 193(2)
_diffrn_measured_fraction_theta_full 0.990
_diffrn_measured_fraction_theta_max 0.990
_diffrn_measurement_device_type 'Rebuild Syntex P2~1~/Siemens P3  'Siemens P3'
_diffrn_measurement_method \q/2\q
_diffrn_radiation_monochromator graphite
_diffrn_radiation_source 'fine-focus sealed tube'
_diffrn_radiation_type MoK\a
_diffrn_radiation_wavelength 0.71073
_diffrn_reflns_av_R_equivalents 0.0251
_diffrn_reflns_av_sigmaI/netI 0.0552
_diffrn_reflns_limit_h_max 9
_diffrn_reflns_limit_h_min 0
_diffrn_reflns_limit_k_max 11
_diffrn_reflns_limit_k_min -9
_diffrn_reflns_limit_l_max 38
_diffrn_reflns_limit_l_min -26
_diffrn_reflns_number 2653
_diffrn_reflns_theta_full 28.05
_diffrn_reflns_theta_max 28.05
_diffrn_reflns_theta_min 1.39
_diffrn_standards_decay_% 2
_diffrn_standards_interval_count 98
_diffrn_standards_number 2
_exptl_absorpt_coefficient_mu 0.090
_exptl_absorpt_correction_type none
_exptl_crystal_colour colorless
_exptl_crystal_density_diffrn 1.333
_exptl_crystal_density_method 'not measured'
_exptl_crystal_description bulk
_exptl_crystal_F_000 824
_exptl_crystal_size_max 0.4
_exptl_crystal_size_mid 0.3
_exptl_crystal_size_min 0.2
_refine_diff_density_max 0.248
_refine_diff_density_min -0.236
_refine_diff_density_rms 0.053
_refine_ls_abs_structure_details 'Flack H D (1983), Acta Cryst. A39, 876-881'
_refine_ls_abs_structure_Flack -1(2)
_refine_ls_extinction_method none
_refine_ls_goodness_of_fit_ref 1.003
_refine_ls_hydrogen_treatment constr
_refine_ls_matrix_type full
_refine_ls_number_parameters 253
_refine_ls_number_reflns 2653
_refine_ls_number_restraints 0
_refine_ls_restrained_S_all 1.003
_refine_ls_R_factor_all 0.0742
_refine_ls_R_factor_gt 0.0483
_refine_ls_shift/su_max 0.000
_refine_ls_shift/su_mean 0.000
_refine_ls_structure_factor_coef Fsqd
_refine_ls_weighting_details 'calc w=1/[\s^2^(Fo^2^)+(0.0100P)^2^+1.9000P] where P=(Fo^2^+2Fc^2^)/3'
_refine_ls_weighting_scheme calc
_refine_ls_wR_factor_gt 0.0887
_refine_ls_wR_factor_ref 0.0970
_reflns_number_gt 2055
_reflns_number_total 2653
_reflns_threshold_expression I>2sigma(I)
_cod_data_source_file 1267-1590.cff
_cod_data_source_block
;
;
_cod_depositor_comments
;
The following automatic conversions were performed:
'_symmetry_cell_setting' value 'Orthorhombic' changed to 'orthorhombic'
according to '/home/saulius/struct/CIF-dictionaries/cif_core.dic'
dictionary named 'cif_core.dic' version 2.4.1 from 2010-06-29.

Automatic conversion script
Id: cif_fix_enum 1555 2011-01-17 13:19:09Z saulius 

The following automatic conversions were performed:
'_publ_contact_autor' tag replaced with '_publ_contact_author'.

Automatic conversion script
Id: cif_correct_tags 1440 2010-10-19 06:21:57Z saulius 
;
_cod_database_code 8101823

loop_
_symmetry_equiv_pos_as_xyz
'x, y, z'
'-x+1/2, -y, z+1/2'
'-x, y+1/2, -z+1/2'
'x+1/2, -y+1/2, -z'

loop_
_atom_site_label
_atom_site_type_symbol
_atom_site_fract_x
_atom_site_fract_y
_atom_site_fract_z
_atom_site_U_iso_or_equiv
_atom_site_adp_type
_atom_site_occupancy
_atom_site_symmetry_multiplicity
_atom_site_Wyckoff_symbol
_atom_site_calc_flag
_atom_site_refinement_flags
_atom_site_disorder_assembly
_atom_site_disorder_group
N1 N 0.2182(4) 0.2038(3) 0.24663(8) 0.0213(6) Uani 1 4 a d . . .
O1 O 0.4475(4) -0.2088(3) 0.04378(8) 0.0369(7) Uani 1 4 a d . . .
O2 O 0.3488(3) 0.0833(2) 0.07308(7) 0.0242(5) Uani 1 4 a d . . .
O3 O 0.0718(3) 0.3224(2) 0.04233(7) 0.0264(5) Uani 1 4 a d . . .
O4 O -0.2904(3) 0.4149(3) 0.10700(8) 0.0315(6) Uani 1 4 a d . . .
C1 C 0.4015(5) -0.1853(4) 0.08882(11) 0.0252(7) Uani 1 4 a d . . .
C2 C 0.3650(4) -0.0382(4) 0.10193(11) 0.0213(7) Uani 1 4 a d . . .
C3 C 0.3224(4) -0.0050(3) 0.14657(11) 0.0191(7) Uani 1 4 a d . . .
C4 C 0.2840(5) -0.1148(4) 0.17827(10) 0.0202(7) Uani 1 4 a d . . .
C5 C 0.3202(5) -0.2634(4) 0.16567(11) 0.0241(7) Uani 1 4 a d . . .
H5A H 0.3011 -0.3411 0.1864 0.029 Uiso 1 4 a calc R . .
C6 C 0.3851(5) -0.2965(4) 0.12192(11) 0.0245(7) Uani 1 4 a d . . .
H6A H 0.4179 -0.3952 0.1149 0.029 Uiso 1 4 a calc R . .
C7 C 0.2718(4) 0.1581(3) 0.15066(10) 0.0177(6) Uani 1 4 a d . . .
C8 C 0.0785(4) 0.1612(3) 0.17131(10) 0.0179(6) Uani 1 4 a d . . .
C9 C 0.1030(4) 0.0969(3) 0.22041(10) 0.0195(6) Uani 1 4 a d . . .
H9A H -0.0172 0.0954 0.2348 0.023 Uiso 1 4 a calc R . .
C10 C 0.1772(5) -0.0687(3) 0.22063(10) 0.0216(7) Uani 1 4 a d . . .
H10A H 0.2551 -0.0813 0.2470 0.026 Uiso 1 4 a calc R . .
H10B H 0.0752 -0.1372 0.2241 0.026 Uiso 1 4 a calc R . .
C11 C 0.2729(5) 0.2097(3) 0.09966(9) 0.0193(6) Uani 1 4 a d . . .
H11A H 0.3520 0.2980 0.0964 0.023 Uiso 1 4 a calc R . .
C12 C 0.0790(5) 0.2528(3) 0.08644(9) 0.0199(7) Uani 1 4 a d . . .
C13 C 0.0279(4) 0.3832(4) 0.11964(10) 0.0198(7) Uani 1 4 a d . . .
H13A H 0.1292 0.4551 0.1199 0.024 Uiso 1 4 a calc R . .
C14 C 0.0044(5) 0.3226(3) 0.16906(10) 0.0206(7) Uani 1 4 a d . . .
H14A H 0.0700 0.3866 0.1903 0.025 Uiso 1 4 a calc R . .
H14B H -0.1233 0.3234 0.1774 0.025 Uiso 1 4 a calc R . .
C15 C -0.0510(5) 0.1191(4) 0.09227(10) 0.0237(7) Uani 1 4 a d . . .
H15A H -0.0127 0.0367 0.0727 0.028 Uiso 1 4 a calc R . .
H15B H -0.1727 0.1489 0.0832 0.028 Uiso 1 4 a calc R . .
C16 C -0.0531(4) 0.0652(4) 0.14274(10) 0.0210(7) Uani 1 4 a d . . .
H16A H -0.1752 0.0741 0.1550 0.025 Uiso 1 4 a calc R . .
H16B H -0.0174 -0.0401 0.1443 0.025 Uiso 1 4 a calc R . .
C17 C 0.4058(5) 0.2518(4) 0.17888(10) 0.0221(7) Uani 1 4 a d . . .
H17A H 0.5275 0.2382 0.1668 0.027 Uiso 1 4 a calc R . .
H17B H 0.3747 0.3579 0.1761 0.027 Uiso 1 4 a calc R . .
C18 C 0.4040(5) 0.2071(4) 0.22922(10) 0.0257(7) Uani 1 4 a d . . .
H18A H 0.4591 0.1083 0.2328 0.031 Uiso 1 4 a calc R . .
H18B H 0.4752 0.2790 0.2466 0.031 Uiso 1 4 a calc R . .
C19 C 0.4264(7) -0.3595(4) 0.02663(12) 0.0447(11) Uani 1 4 a d . . .
H19A H 0.4610 -0.3623 -0.0049 0.067 Uiso 1 4 a calc R . .
H19B H 0.3016 -0.3900 0.0296 0.067 Uiso 1 4 a calc R . .
H19C H 0.5023 -0.4271 0.0437 0.067 Uiso 1 4 a calc R . .
C20 C 0.0839(5) 0.2247(4) 0.00340(11) 0.0326(9) Uani 1 4 a d . . .
H20A H 0.0917 0.2845 -0.0238 0.049 Uiso 1 4 a calc R . .
H20B H -0.0223 0.1618 0.0020 0.049 Uiso 1 4 a calc R . .
H20C H 0.1904 0.1625 0.0060 0.049 Uiso 1 4 a calc R . .
C21 C -0.1399(5) 0.4665(4) 0.10232(11) 0.0240(7) Uani 1 4 a d . . .
C22 C -0.1085(6) 0.6155(4) 0.07915(13) 0.0358(9) Uani 1 4 a d . . .
H22A H -0.2213 0.6696 0.0772 0.054 Uiso 1 4 a calc R . .
H22B H -0.0616 0.5984 0.0491 0.054 Uiso 1 4 a calc R . .
H22C H -0.0225 0.6736 0.0964 0.054 Uiso 1 4 a calc R . .
C23 C 0.2181(5) 0.1728(4) 0.29586(10) 0.0270(8) Uani 1 4 a d . . .
H23A H 0.2756 0.2548 0.3117 0.040 Uiso 1 4 a calc R . .
H23B H 0.2835 0.0810 0.3017 0.040 Uiso 1 4 a calc R . .
H23C H 0.0950 0.1623 0.3063 0.040 Uiso 1 4 a calc R . .

loop_
_atom_site_aniso_label
_atom_site_aniso_U_11
_atom_site_aniso_U_22
_atom_site_aniso_U_33
_atom_site_aniso_U_23
_atom_site_aniso_U_13
_atom_site_aniso_U_12
N1 0.0267(14) 0.0229(13) 0.0141(12) -0.0005(11) -0.0015(11) -0.0033(13)
O1 0.0623(19) 0.0243(12) 0.0241(12) -0.0028(10) 0.0107(13) 0.0084(14)
O2 0.0348(14) 0.0197(11) 0.0179(11) 0.0022(9) 0.0091(10) 0.0088(11)
O3 0.0434(14) 0.0227(11) 0.0132(10) 0.0024(9) 0.0003(11) 0.0038(12)
O4 0.0262(13) 0.0360(14) 0.0322(13) 0.0090(12) 0.0011(11) 0.0046(13)
C1 0.0265(17) 0.0278(17) 0.0212(15) -0.0034(14) 0.0037(14) 0.0066(17)
C2 0.0234(16) 0.0186(15) 0.0219(15) 0.0023(13) 0.0021(14) 0.0021(14)
C3 0.0172(15) 0.0187(16) 0.0213(15) 0.0002(12) 0.0015(13) 0.0023(13)
C4 0.0201(16) 0.0216(15) 0.0190(15) 0.0008(13) -0.0014(14) -0.0003(14)
C5 0.0266(18) 0.0196(16) 0.0262(17) 0.0054(13) -0.0011(15) 0.0012(15)
C6 0.0286(18) 0.0176(15) 0.0274(16) -0.0017(14) -0.0010(15) 0.0034(15)
C7 0.0190(15) 0.0173(15) 0.0167(14) 0.0012(12) 0.0017(13) -0.0007(13)
C8 0.0209(16) 0.0168(14) 0.0159(13) 0.0021(12) 0.0002(13) -0.0001(14)
C9 0.0205(16) 0.0208(15) 0.0171(14) 0.0020(13) 0.0011(13) 0.0016(14)
C10 0.0259(17) 0.0185(15) 0.0204(15) 0.0037(13) 0.0019(14) -0.0004(14)
C11 0.0283(16) 0.0151(14) 0.0145(14) 0.0003(12) 0.0058(13) 0.0003(14)
C12 0.0291(18) 0.0182(14) 0.0124(13) 0.0023(12) 0.0016(13) 0.0037(15)
C13 0.0256(17) 0.0177(15) 0.0160(14) 0.0000(12) -0.0003(13) 0.0004(14)
C14 0.0259(17) 0.0194(16) 0.0164(14) -0.0029(13) 0.0005(13) 0.0033(15)
C15 0.0320(18) 0.0216(16) 0.0174(15) -0.0010(13) -0.0034(14) -0.0010(15)
C16 0.0222(16) 0.0238(16) 0.0171(14) 0.0023(13) 0.0003(13) -0.0008(14)
C17 0.0206(16) 0.0199(15) 0.0258(16) 0.0017(13) 0.0013(14) -0.0033(14)
C18 0.0275(18) 0.0270(17) 0.0227(16) 0.0009(14) -0.0041(14) -0.0041(17)
C19 0.069(3) 0.033(2) 0.0315(19) -0.0100(16) -0.003(2) 0.012(2)
C20 0.043(2) 0.036(2) 0.0182(15) -0.0012(15) -0.0012(17) 0.004(2)
C21 0.0300(18) 0.0253(17) 0.0167(15) -0.0013(14) 0.0008(14) 0.0057(16)
C22 0.039(2) 0.0270(18) 0.042(2) 0.0113(16) -0.0009(18) 0.0062(18)
C23 0.0345(19) 0.0275(18) 0.0189(15) -0.0011(14) -0.0037(15) 0.0012(17)

loop_
_atom_type_symbol
_atom_type_description
_atom_type_scat_dispersion_real
_atom_type_scat_dispersion_imag
_atom_type_scat_source
C C 0.0033 0.0016 'International Tables Vol C Tables 4.2.6.8 and 6.1.1.4'
H H 0.0000 0.0000 'International Tables Vol C Tables 4.2.6.8 and 6.1.1.4'
N N 0.0061 0.0033 'International Tables Vol C Tables 4.2.6.8 and 6.1.1.4'
O O 0.0106 0.0060 'International Tables Vol C Tables 4.2.6.8 and 6.1.1.4'

loop_
_geom_angle_atom_site_label_1
_geom_angle_atom_site_label_2
_geom_angle_atom_site_label_3
_geom_angle
_geom_angle_site_symmetry_1
_geom_angle_site_symmetry_3
_geom_angle_publ_flag
C18 N1 C23 110.4(3) . . ?
C18 N1 C9 111.5(2) . . ?
C23 N1 C9 112.9(3) . . ?
C1 O1 C19 116.7(3) . . ?
C2 O2 C11 107.5(2) . . ?
C12 O3 C20 117.2(2) . . ?
O1 C1 C2 117.1(3) . . ?
O1 C1 C6 125.7(3) . . ?
C2 C1 C6 117.1(3) . . ?
O2 C2 C3 113.5(3) . . ?
O2 C2 C1 125.6(3) . . ?
C3 C2 C1 120.6(3) . . ?
C4 C3 C2 122.5(3) . . ?
C4 C3 C7 125.3(3) . . ?
C2 C3 C7 109.8(3) . . ?
C3 C4 C5 116.7(3) . . ?
C3 C4 C10 117.9(3) . . ?
C5 C4 C10 124.5(3) . . ?
C4 C5 C6 120.4(3) . . ?
C4 C5 H5A 119.8 . . ?
C6 C5 H5A 119.8 . . ?
C1 C6 C5 121.5(3) . . ?
C1 C6 H6A 119.3 . . ?
C5 C6 H6A 119.3 . . ?
C3 C7 C17 114.0(3) . . ?
C3 C7 C8 106.1(3) . . ?
C17 C7 C8 111.7(2) . . ?
C3 C7 C11 101.8(2) . . ?
C17 C7 C11 110.9(2) . . ?
C8 C7 C11 112.0(2) . . ?
C14 C8 C16 105.6(3) . . ?
C14 C8 C7 109.1(3) . . ?
C16 C8 C7 110.8(2) . . ?
C14 C8 C9 114.9(2) . . ?
C16 C8 C9 112.0(2) . . ?
C7 C8 C9 104.5(2) . . ?
N1 C9 C8 108.2(2) . . ?
N1 C9 C10 113.3(3) . . ?
C8 C9 C10 112.7(2) . . ?
N1 C9 H9A 107.4 . . ?
C8 C9 H9A 107.4 . . ?
C10 C9 H9A 107.4 . . ?
C4 C10 C9 115.3(3) . . ?
C4 C10 H10A 108.5 . . ?
C9 C10 H10A 108.5 . . ?
C4 C10 H10B 108.5 . . ?
C9 C10 H10B 108.5 . . ?
H10A C10 H10B 107.5 . . ?
O2 C11 C12 114.2(3) . . ?
O2 C11 C7 106.7(2) . . ?
C12 C11 C7 108.2(2) . . ?
O2 C11 H11A 109.2 . . ?
C12 C11 H11A 109.2 . . ?
C7 C11 H11A 109.2 . . ?
O3 C12 C11 111.8(3) . . ?
O3 C12 C15 114.2(3) . . ?
C11 C12 C15 111.2(3) . . ?
O3 C12 C13 103.7(2) . . ?
C11 C12 C13 104.6(3) . . ?
C15 C12 C13 110.7(3) . . ?
C21 C13 C14 112.8(3) . . ?
C21 C13 C12 110.2(3) . . ?
C14 C13 C12 110.7(2) . . ?
C21 C13 H13A 107.6 . . ?
C14 C13 H13A 107.6 . . ?
C12 C13 H13A 107.6 . . ?
C8 C14 C13 108.8(2) . . ?
C8 C14 H14A 109.9 . . ?
C13 C14 H14A 109.9 . . ?
C8 C14 H14B 109.9 . . ?
C13 C14 H14B 109.9 . . ?
H14A C14 H14B 108.3 . . ?
C12 C15 C16 110.5(2) . . ?
C12 C15 H15A 109.6 . . ?
C16 C15 H15A 109.6 . . ?
C12 C15 H15B 109.6 . . ?
C16 C15 H15B 109.6 . . ?
H15A C15 H15B 108.1 . . ?
C8 C16 C15 110.1(3) . . ?
C8 C16 H16A 109.6 . . ?
C15 C16 H16A 109.6 . . ?
C8 C16 H16B 109.6 . . ?
C15 C16 H16B 109.6 . . ?
H16A C16 H16B 108.2 . . ?
C18 C17 C7 112.1(3) . . ?
C18 C17 H17A 109.2 . . ?
C7 C17 H17A 109.2 . . ?
C18 C17 H17B 109.2 . . ?
C7 C17 H17B 109.2 . . ?
H17A C17 H17B 107.9 . . ?
N1 C18 C17 110.6(3) . . ?
N1 C18 H18A 109.5 . . ?
C17 C18 H18A 109.5 . . ?
N1 C18 H18B 109.5 . . ?
C17 C18 H18B 109.5 . . ?
H18A C18 H18B 108.1 . . ?
O1 C19 H19A 109.5 . . ?
O1 C19 H19B 109.5 . . ?
H19A C19 H19B 109.5 . . ?
O1 C19 H19C 109.5 . . ?
H19A C19 H19C 109.5 . . ?
H19B C19 H19C 109.5 . . ?
O3 C20 H20A 109.5 . . ?
O3 C20 H20B 109.5 . . ?
H20A C20 H20B 109.5 . . ?
O3 C20 H20C 109.5 . . ?
H20A C20 H20C 109.5 . . ?
H20B C20 H20C 109.5 . . ?
O4 C21 C22 121.8(3) . . ?
O4 C21 C13 121.4(3) . . ?
C22 C21 C13 116.8(3) . . ?
C21 C22 H22A 109.5 . . ?
C21 C22 H22B 109.5 . . ?
H22A C22 H22B 109.5 . . ?
C21 C22 H22C 109.5 . . ?
H22A C22 H22C 109.5 . . ?
H22B C22 H22C 109.5 . . ?
N1 C23 H23A 109.5 . . ?
N1 C23 H23B 109.5 . . ?
H23A C23 H23B 109.5 . . ?
N1 C23 H23C 109.5 . . ?
H23A C23 H23C 109.5 . . ?
H23B C23 H23C 109.5 . . ?

loop_
_geom_bond_atom_site_label_1
_geom_bond_atom_site_label_2
_geom_bond_distance
_geom_bond_site_symmetry_2
_geom_bond_publ_flag
N1 C18 1.459(4) . ?
N1 C23 1.470(4) . ?
N1 C9 1.485(4) . ?
O1 C1 1.380(4) . ?
O1 C19 1.435(4) . ?
O2 C2 1.374(4) . ?
O2 C11 1.473(3) . ?
O3 C12 1.434(3) . ?
O3 C20 1.436(4) . ?
O4 C21 1.205(4) . ?
C1 C2 1.384(4) . ?
C1 C6 1.389(5) . ?
C2 C3 1.379(4) . ?
C3 C4 1.375(4) . ?
C3 C7 1.496(4) . ?
C4 C5 1.392(4) . ?
C4 C10 1.526(4) . ?
C5 C6 1.401(4) . ?
C5 H5A 0.9300 . ?
C6 H6A 0.9300 . ?
C7 C17 1.531(4) . ?
C7 C8 1.545(4) . ?
C7 C11 1.564(4) . ?
C8 C14 1.531(4) . ?
C8 C16 1.537(4) . ?
C8 C9 1.559(4) . ?
C9 C10 1.565(4) . ?
C9 H9A 0.9800 . ?
C10 H10A 0.9700 . ?
C10 H10B 0.9700 . ?
C11 C12 1.526(5) . ?
C11 H11A 0.9800 . ?
C12 C15 1.531(4) . ?
C12 C13 1.557(4) . ?
C13 C21 1.525(5) . ?
C13 C14 1.556(4) . ?
C13 H13A 0.9800 . ?
C14 H14A 0.9700 . ?
C14 H14B 0.9700 . ?
C15 C16 1.556(4) . ?
C15 H15A 0.9700 . ?
C15 H15B 0.9700 . ?
C16 H16A 0.9700 . ?
C16 H16B 0.9700 . ?
C17 C18 1.529(4) . ?
C17 H17A 0.9700 . ?
C17 H17B 0.9700 . ?
C18 H18A 0.9700 . ?
C18 H18B 0.9700 . ?
C19 H19A 0.9600 . ?
C19 H19B 0.9600 . ?
C19 H19C 0.9600 . ?
C20 H20A 0.9600 . ?
C20 H20B 0.9600 . ?
C20 H20C 0.9600 . ?
C21 C22 1.502(5) . ?
C22 H22A 0.9600 . ?
C22 H22B 0.9600 . ?
C22 H22C 0.9600 . ?
C23 H23A 0.9600 . ?
C23 H23B 0.9600 . ?
C23 H23C 0.9600 . ?

loop_
_geom_torsion_atom_site_label_1
_geom_torsion_atom_site_label_2
_geom_torsion_atom_site_label_3
_geom_torsion_atom_site_label_4
_geom_torsion
_geom_torsion_site_symmetry_1
_geom_torsion_site_symmetry_2
_geom_torsion_site_symmetry_3
_geom_torsion_site_symmetry_4
_geom_torsion_publ_flag
C19 O1 C1 C2 -159.9(4) . . . . ?
C19 O1 C1 C6 18.7(6) . . . . ?
C11 O2 C2 C3 -5.2(4) . . . . ?
C11 O2 C2 C1 168.4(3) . . . . ?
O1 C1 C2 O2 8.4(5) . . . . ?
C6 C1 C2 O2 -170.3(3) . . . . ?
O1 C1 C2 C3 -178.4(3) . . . . ?
C6 C1 C2 C3 2.9(5) . . . . ?
O2 C2 C3 C4 162.8(3) . . . . ?
C1 C2 C3 C4 -11.2(5) . . . . ?
O2 C2 C3 C7 -0.6(4) . . . . ?
C1 C2 C3 C7 -174.6(3) . . . . ?
C2 C3 C4 C5 10.8(5) . . . . ?
C7 C3 C4 C5 171.6(3) . . . . ?
C2 C3 C4 C10 -159.2(3) . . . . ?
C7 C3 C4 C10 1.6(5) . . . . ?
C3 C4 C5 C6 -2.6(5) . . . . ?
C10 C4 C5 C6 166.6(3) . . . . ?
O1 C1 C6 C5 -173.5(3) . . . . ?
C2 C1 C6 C5 5.0(5) . . . . ?
C4 C5 C6 C1 -5.2(5) . . . . ?
C4 C3 C7 C17 83.4(4) . . . . ?
C2 C3 C7 C17 -113.7(3) . . . . ?
C4 C3 C7 C8 -39.9(4) . . . . ?
C2 C3 C7 C8 122.9(3) . . . . ?
C4 C3 C7 C11 -157.2(3) . . . . ?
C2 C3 C7 C11 5.7(4) . . . . ?
C3 C7 C8 C14 -170.5(3) . . . . ?
C17 C7 C8 C14 64.8(3) . . . . ?
C11 C7 C8 C14 -60.3(3) . . . . ?
C3 C7 C8 C16 -54.6(3) . . . . ?
C17 C7 C8 C16 -179.4(2) . . . . ?
C11 C7 C8 C16 55.5(3) . . . . ?
C3 C7 C8 C9 66.2(3) . . . . ?
C17 C7 C8 C9 -58.6(3) . . . . ?
C11 C7 C8 C9 176.3(2) . . . . ?
C18 N1 C9 C8 -67.6(3) . . . . ?
C23 N1 C9 C8 167.4(3) . . . . ?
C18 N1 C9 C10 58.1(3) . . . . ?
C23 N1 C9 C10 -66.8(3) . . . . ?
C14 C8 C9 N1 -54.5(3) . . . . ?
C16 C8 C9 N1 -174.9(2) . . . . ?
C7 C8 C9 N1 65.0(3) . . . . ?
C14 C8 C9 C10 179.4(3) . . . . ?
C16 C8 C9 C10 58.9(3) . . . . ?
C7 C8 C9 C10 -61.1(3) . . . . ?
C3 C4 C10 C9 6.9(4) . . . . ?
C5 C4 C10 C9 -162.2(3) . . . . ?
N1 C9 C10 C4 -99.0(3) . . . . ?
C8 C9 C10 C4 24.3(4) . . . . ?
C2 O2 C11 C12 -110.9(3) . . . . ?
C2 O2 C11 C7 8.5(3) . . . . ?
C3 C7 C11 O2 -8.5(3) . . . . ?
C17 C7 C11 O2 113.1(3) . . . . ?
C8 C7 C11 O2 -121.3(3) . . . . ?
C3 C7 C11 C12 114.8(3) . . . . ?
C17 C7 C11 C12 -123.6(3) . . . . ?
C8 C7 C11 C12 1.9(3) . . . . ?
C20 O3 C12 C11 77.7(4) . . . . ?
C20 O3 C12 C15 -49.6(4) . . . . ?
C20 O3 C12 C13 -170.2(3) . . . . ?
O2 C11 C12 O3 -70.0(3) . . . . ?
C7 C11 C12 O3 171.4(2) . . . . ?
O2 C11 C12 C15 58.9(3) . . . . ?
C7 C11 C12 C15 -59.6(3) . . . . ?
O2 C11 C12 C13 178.4(2) . . . . ?
C7 C11 C12 C13 59.9(3) . . . . ?
O3 C12 C13 C21 47.1(3) . . . . ?
C11 C12 C13 C21 164.4(2) . . . . ?
C15 C12 C13 C21 -75.8(3) . . . . ?
O3 C12 C13 C14 172.7(3) . . . . ?
C11 C12 C13 C14 -70.1(3) . . . . ?
C15 C12 C13 C14 49.7(3) . . . . ?
C16 C8 C14 C13 -68.5(3) . . . . ?
C7 C8 C14 C13 50.6(3) . . . . ?
C9 C8 C14 C13 167.5(3) . . . . ?
C21 C13 C14 C8 136.1(3) . . . . ?
C12 C13 C14 C8 12.1(4) . . . . ?
O3 C12 C15 C16 -172.3(3) . . . . ?
C11 C12 C15 C16 60.1(3) . . . . ?
C13 C12 C15 C16 -55.7(3) . . . . ?
C14 C8 C16 C15 62.6(3) . . . . ?
C7 C8 C16 C15 -55.4(3) . . . . ?
C9 C8 C16 C15 -171.6(3) . . . . ?
C12 C15 C16 C8 -0.9(4) . . . . ?
C3 C7 C17 C18 -67.5(4) . . . . ?
C8 C7 C17 C18 52.7(4) . . . . ?
C11 C7 C17 C18 178.4(3) . . . . ?
C23 N1 C18 C17 -175.5(3) . . . . ?
C9 N1 C18 C17 58.2(4) . . . . ?
C7 C17 C18 N1 -50.1(4) . . . . ?
C14 C13 C21 O4 -46.5(4) . . . . ?
C12 C13 C21 O4 77.8(4) . . . . ?
C14 C13 C21 C22 133.6(3) . . . . ?
C12 C13 C21 C22 -102.1(3) . . . . ?

loop_
_cod_related_entry_id
_cod_related_entry_database
_cod_related_entry_code
1 ChemSpider 76954
